data_7017813
loop_
_publ_author_name
'Qian, Xiang-Ying'
'Zhang, Jian-Han'
'Zhou, Tian-Hua'
'Mao, Jiang-Gao'

_publ_section_title
;
 Syntheses, crystal structures and luminescent properties of new
 lanthanide(III) organoarsonates.
;
_journal_issue 4
_journal_name_full 'Dalton transactions (Cambridge, England : 2003)'
_journal_page_first 1229
_journal_page_last 1236
_journal_paper_doi 10.1039/c1dt11481f
_journal_volume 41
_journal_year 2012
_chemical_formula_sum 'C7 H6 As N O9 Sm'
_chemical_formula_weight 473.40
_chemical_name_systematic
;
?
;
_space_group_IT_number 14
_symmetry_cell_setting monoclinic
_symmetry_space_group_name_Hall '-P 2yn'
_symmetry_space_group_name_H-M 'P 1 21/n 1'
_atom_sites_solution_hydrogens geom
_atom_sites_solution_primary direct
_atom_sites_solution_secondary difmap
_audit_creation_method SHELXL-97
_cell_angle_alpha 90.00
_cell_angle_beta 108.421(8)
_cell_angle_gamma 90.00
_cell_formula_units_Z 4
_cell_length_a 7.0720(11)
_cell_length_b 21.151(2)
_cell_length_c 7.6662(11)
_cell_measurement_reflns_used 2556
_cell_measurement_temperature 293(2)
_cell_measurement_theta_max 27.4719
_cell_measurement_theta_min 3.0359
_cell_volume 1088.0(3)
_computing_cell_refinement 'Bruker XSCANS'
_computing_data_collection 'Bruker XSCANS'
_computing_data_reduction 'Bruker SHELXTL'
_computing_molecular_graphics 'Bruker SHELXTL'
_computing_publication_material 'Bruker SHELXTL'
_computing_structure_refinement 'SHELXL-97 (Sheldrick, 1997)'
_computing_structure_solution 'SHELXS-97 (Sheldrick, 1990)'
_diffrn_ambient_temperature 293(2)
_diffrn_measured_fraction_theta_full 0.968
_diffrn_measured_fraction_theta_max 0.968
_diffrn_measurement_device_type 'Mercury70 (2x2 bin mode)'
_diffrn_measurement_method CCD_Profile_fitting
_diffrn_radiation_monochromator graphite
_diffrn_radiation_source 'fine-focus sealed tube'
_diffrn_radiation_type MoK\a
_diffrn_radiation_wavelength 0.71073
_diffrn_reflns_av_R_equivalents 0.0466
_diffrn_reflns_av_sigmaI/netI 0.0502
_diffrn_reflns_limit_h_max 8
_diffrn_reflns_limit_h_min -8
_diffrn_reflns_limit_k_max 27
_diffrn_reflns_limit_k_min -26
_diffrn_reflns_limit_l_max 9
_diffrn_reflns_limit_l_min -9
_diffrn_reflns_number 8283
_diffrn_reflns_theta_full 27.48
_diffrn_reflns_theta_max 27.48
_diffrn_reflns_theta_min 2.96
_exptl_absorpt_coefficient_mu 8.462
_exptl_absorpt_correction_T_max 1.0000
_exptl_absorpt_correction_T_min 0.7045
_exptl_absorpt_correction_type multi-scan
_exptl_crystal_colour Yellow
_exptl_crystal_density_diffrn 2.890
_exptl_crystal_density_method 'not measured'
_exptl_crystal_description Prism
_exptl_crystal_F_000 888
_exptl_crystal_size_max 0.2000
_exptl_crystal_size_mid 0.2000
_exptl_crystal_size_min 0.2000
_refine_diff_density_max 1.676
_refine_diff_density_min -1.280
_refine_diff_density_rms 0.211
_refine_ls_extinction_method none
_refine_ls_goodness_of_fit_ref 1.194
_refine_ls_hydrogen_treatment constr
_refine_ls_matrix_type full
_refine_ls_number_parameters 172
_refine_ls_number_reflns 2411
_refine_ls_number_restraints 0
_refine_ls_restrained_S_all 1.194
_refine_ls_R_factor_all 0.0516
_refine_ls_R_factor_gt 0.0427
_refine_ls_shift/su_max 0.002
_refine_ls_shift/su_mean 0.000
_refine_ls_structure_factor_coef Fsqd
_refine_ls_weighting_details 'calc w=1/[\s^2^(Fo^2^)+(0.0147P)^2^+4.9826P] where P=(Fo^2^+2Fc^2^)/3'
_refine_ls_weighting_scheme calc
_refine_ls_wR_factor_gt 0.0701
_refine_ls_wR_factor_ref 0.0739
_reflns_number_gt 2141
_reflns_number_total 2411
_reflns_threshold_expression >2sigma(I)
_cod_data_source_file c1dt11481f.txt
_cod_data_source_block C7H6AsSmNO9
_cod_depositor_comments
;
The following automatic conversions were performed:

'_symmetry_cell_setting' value 'Monoclinic' changed to 'monoclinic'
according to /home/saulius/struct/CIF-dictionaries/cif_core.dic
dictionary named 'cif_core.dic' version 2.4.1 from
2010-06-29.

'_exptl_absorpt_correction_type' value 'Multi-scan'
changed to 'multi-scan' according to
/home/saulius/struct/CIF-dictionaries/cif_core.dic dictionary named
'cif_core.dic' version 2.4.1 from 2010-06-29.

Automatic conversion script
Id: cif_fix_values 1715 2011-07-08 13:25:40Z adriana 
;
_cod_original_cell_volume 1087.9(3)
_cod_original_sg_symbol_H-M P2(1)/n
_cod_database_code 7017813

loop_
_symmetry_equiv_pos_as_xyz
'x, y, z'
'-x+1/2, y+1/2, -z+1/2'
'-x, -y, -z'
'x-1/2, -y-1/2, z-1/2'

loop_
_atom_site_label
_atom_site_type_symbol
_atom_site_fract_x
_atom_site_fract_y
_atom_site_fract_z
_atom_site_U_iso_or_equiv
_atom_site_adp_type
_atom_site_occupancy
_atom_site_symmetry_multiplicity
_atom_site_calc_flag
_atom_site_refinement_flags
Sm1 Sm 0.22158(5) 0.956466(15) 0.41458(4) 0.01347(11) Uani 1 1 d .
As1 As 0.25147(10) 1.10809(3) 0.52075(9) 0.01504(17) Uani 1 1 d .
C1 C 0.2500(11) 1.1819(3) 0.3794(10) 0.0227(16) Uani 1 1 d .
C2 C 0.2788(12) 1.1804(3) 0.2027(11) 0.0327(19) Uani 1 1 d .
H2A H 0.2954 1.1417 0.1517 0.039 Uiso 1 1 calc R
C3 C 0.2825(12) 1.2350(3) 0.1074(10) 0.0307(18) Uani 1 1 d .
H3B H 0.2919 1.2321 -0.0106 0.037 Uiso 1 1 calc R
C4 C 0.2723(10) 1.2959(3) 0.1824(10) 0.0224(16) Uani 1 1 d .
C5 C 0.2457(11) 1.2949(3) 0.3595(10) 0.0234(16) Uani 1 1 d .
C6 C 0.2351(11) 1.2388(3) 0.4549(10) 0.0258(17) Uani 1 1 d .
H6A H 0.2177 1.2408 0.5701 0.031 Uiso 1 1 calc R
C7 C 0.0876(10) 1.0226(3) 0.0052(9) 0.0157(14) Uani 1 1 d .
N1 N 0.2337(11) 1.3513(3) 0.4545(9) 0.0333(16) Uani 1 1 d .
O1 O 0.0499(7) 1.06106(19) 0.4620(6) 0.0162(10) Uani 1 1 d .
O2 O 0.4316(7) 1.05723(19) 0.5205(6) 0.0158(10) Uani 1 1 d .
O3 O 0.2877(7) 1.1383(2) 0.7379(6) 0.0236(11) Uani 1 1 d .
H3A H 0.2304 1.1159 0.7927 0.035 Uiso 1 1 calc R
O4 O 0.2334(13) 1.3478(3) 0.6152(8) 0.067(2) Uani 1 1 d .
O5 O 0.2171(9) 1.4032(2) 0.3783(7) 0.0344(13) Uani 1 1 d .
O6 O 0.2848(8) 1.3458(2) 0.0908(7) 0.0289(12) Uani 1 1 d .
O7 O 0.0784(7) 1.0517(2) -0.1400(6) 0.0227(11) Uani 1 1 d .
O8 O 0.2233(7) 1.0269(2) 0.1556(6) 0.0208(11) Uani 1 1 d .
O1W O 0.3580(7) 0.9565(2) 0.7486(6) 0.0215(11) Uani 1 1 d .
H1WA H 0.3776 0.9187 0.7871 0.032 Uiso 1 1 d R
H1WB H 0.4680 0.9765 0.7809 0.032 Uiso 1 1 d R

loop_
_atom_site_aniso_label
_atom_site_aniso_U_11
_atom_site_aniso_U_22
_atom_site_aniso_U_33
_atom_site_aniso_U_23
_atom_site_aniso_U_13
_atom_site_aniso_U_12
Sm1 0.0110(2) 0.01264(17) 0.01662(19) 0.00002(13) 0.00418(15) -0.00009(14)
As1 0.0127(4) 0.0100(3) 0.0238(4) 0.0007(3) 0.0077(3) -0.0005(3)
C1 0.019(4) 0.012(3) 0.038(4) 0.008(3) 0.010(3) 0.001(3)
C2 0.042(6) 0.017(3) 0.045(5) -0.002(3) 0.021(4) -0.002(4)
C3 0.036(5) 0.024(4) 0.030(4) -0.003(3) 0.008(4) -0.005(4)
C4 0.013(4) 0.020(3) 0.032(4) -0.001(3) 0.005(3) 0.002(3)
C5 0.022(4) 0.022(4) 0.026(4) -0.006(3) 0.006(3) 0.001(3)
C6 0.029(5) 0.021(3) 0.031(4) 0.006(3) 0.015(4) 0.005(3)
C7 0.011(4) 0.018(3) 0.017(3) -0.004(3) 0.003(3) 0.000(3)
N1 0.046(5) 0.023(3) 0.036(4) 0.001(3) 0.021(4) 0.003(3)
O1 0.012(3) 0.014(2) 0.022(2) -0.0007(18) 0.006(2) -0.0039(19)
O2 0.012(3) 0.016(2) 0.021(2) -0.0002(18) 0.006(2) 0.0022(19)
O3 0.024(3) 0.024(3) 0.027(3) -0.011(2) 0.015(2) -0.010(2)
O4 0.146(8) 0.025(3) 0.040(4) 0.000(3) 0.044(4) 0.013(4)
O5 0.046(4) 0.014(2) 0.044(3) 0.003(2) 0.016(3) 0.000(2)
O6 0.038(3) 0.013(2) 0.037(3) 0.008(2) 0.014(3) 0.001(2)
O7 0.018(3) 0.030(3) 0.018(2) 0.007(2) 0.002(2) -0.009(2)
O8 0.021(3) 0.022(3) 0.017(2) 0.0007(19) 0.003(2) -0.008(2)
O1W 0.013(3) 0.026(2) 0.021(3) 0.004(2) 0.000(2) -0.008(2)

loop_
_atom_type_symbol
_atom_type_description
_atom_type_scat_dispersion_real
_atom_type_scat_dispersion_imag
_atom_type_scat_source
C C 0.0033 0.0016 'International Tables Vol C Tables 4.2.6.8 and 6.1.1.4'
H H 0.0000 0.0000 'International Tables Vol C Tables 4.2.6.8 and 6.1.1.4'
N N 0.0061 0.0033 'International Tables Vol C Tables 4.2.6.8 and 6.1.1.4'
O O 0.0106 0.0060 'International Tables Vol C Tables 4.2.6.8 and 6.1.1.4'
As As 0.0499 2.0058 'International Tables Vol C Tables 4.2.6.8 and 6.1.1.4'
Sm Sm -0.1638 3.4418 'International Tables Vol C Tables 4.2.6.8 and 6.1.1.4'

loop_
_geom_angle_atom_site_label_1
_geom_angle_atom_site_label_2
_geom_angle_atom_site_label_3
_geom_angle
_geom_angle_site_symmetry_1
_geom_angle_site_symmetry_3
O6 Sm1 O2 83.91(17) 2_545 3_676
O6 Sm1 O1 80.84(16) 2_545 3_576
O2 Sm1 O1 142.90(15) 3_676 3_576
O6 Sm1 O1W 91.06(16) 2_545 .
O2 Sm1 O1W 74.82(15) 3_676 .
O1 Sm1 O1W 71.88(15) 3_576 .
O6 Sm1 O7 84.77(17) 2_545 3_575
O2 Sm1 O7 136.39(15) 3_676 3_575
O1 Sm1 O7 75.50(15) 3_576 3_575
O1W Sm1 O7 147.36(15) . 3_575
O6 Sm1 O8 126.17(16) 2_545 .
O2 Sm1 O8 88.57(15) 3_676 .
O1 Sm1 O8 127.47(15) 3_576 .
O1W Sm1 O8 137.68(15) . .
O7 Sm1 O8 65.29(15) 3_575 .
O6 Sm1 O2 146.95(17) 2_545 .
O2 Sm1 O2 65.07(16) 3_676 .
O1 Sm1 O2 116.89(14) 3_576 .
O1W Sm1 O2 70.77(14) . .
O7 Sm1 O2 125.34(14) 3_575 .
O8 Sm1 O2 66.93(14) . .
O6 Sm1 O1 147.64(16) 2_545 .
O2 Sm1 O1 125.03(14) 3_676 .
O1 Sm1 O1 67.25(16) 3_576 .
O1W Sm1 O1 84.26(15) . .
O7 Sm1 O1 82.28(15) 3_575 .
O8 Sm1 O1 73.87(14) . .
O2 Sm1 O1 60.08(14) . .
O6 Sm1 O5 64.55(16) 2_545 2_545
O2 Sm1 O5 72.02(16) 3_676 2_545
O1 Sm1 O5 128.62(16) 3_576 2_545
O1W Sm1 O5 140.35(16) . 2_545
O7 Sm1 O5 65.09(17) 3_575 2_545
O8 Sm1 O5 62.46(15) . 2_545
O2 Sm1 O5 112.55(15) . 2_545
O1 Sm1 O5 133.10(14) . 2_545
O6 Sm1 As1 167.33(12) 2_545 .
O2 Sm1 As1 94.93(10) 3_676 .
O1 Sm1 As1 92.82(10) 3_576 .
O1W Sm1 As1 76.50(11) . .
O7 Sm1 As1 104.36(11) 3_575 .
O8 Sm1 As1 66.30(10) . .
O2 Sm1 As1 29.88(10) . .
O1 Sm1 As1 30.23(10) . .
O5 Sm1 As1 127.11(11) 2_545 .
O2 As1 O1 101.6(2) . .
O2 As1 O3 111.1(2) . .
O1 As1 O3 109.5(2) . .
O2 As1 C1 113.3(3) . .
O1 As1 C1 118.9(3) . .
O3 As1 C1 102.7(3) . .
O2 As1 Sm1 50.36(15) . .
O1 As1 Sm1 51.32(15) . .
O3 As1 Sm1 125.20(16) . .
C1 As1 Sm1 132.1(2) . .
C6 C1 C2 118.6(6) . .
C6 C1 As1 118.3(5) . .
C2 C1 As1 123.0(5) . .
C3 C2 C1 121.1(7) . .
C3 C2 H2A 119.4 . .
C1 C2 H2A 119.4 . .
C2 C3 C4 122.4(7) . .
C2 C3 H3B 118.8 . .
C4 C3 H3B 118.8 . .
O6 C4 C3 120.1(6) . .
O6 C4 C5 125.6(6) . .
C3 C4 C5 114.2(6) . .
C6 C5 N1 114.9(6) . .
C6 C5 C4 123.4(6) . .
N1 C5 C4 121.7(6) . .
C1 C6 C5 120.2(6) . .
C1 C6 H6A 119.9 . .
C5 C6 H6A 119.9 . .
O8 C7 O7 126.3(6) . .
O8 C7 C7 117.5(7) . 3_575
O7 C7 C7 116.2(7) . 3_575
O5 N1 O4 119.8(6) . .
O5 N1 C5 121.3(6) . .
O4 N1 C5 118.8(6) . .
As1 O1 Sm1 134.1(2) . 3_576
As1 O1 Sm1 98.45(19) . .
Sm1 O1 Sm1 112.75(16) 3_576 .
As1 O2 Sm1 145.3(2) . 3_676
As1 O2 Sm1 99.8(2) . .
Sm1 O2 Sm1 114.93(16) 3_676 .
As1 O3 H3A 109.5 . .
N1 O5 Sm1 139.4(5) . 2
C4 O6 Sm1 145.7(5) . 2
C7 O7 Sm1 120.6(4) . 3_575
C7 O8 Sm1 119.8(4) . .
Sm1 O1W H1WA 109.4 . .
Sm1 O1W H1WB 109.2 . .
H1WA O1W H1WB 109.5 . .

loop_
_geom_bond_atom_site_label_1
_geom_bond_atom_site_label_2
_geom_bond_distance
_geom_bond_site_symmetry_2
Sm1 O6 2.341(4) 2_545
Sm1 O2 2.362(4) 3_676
Sm1 O1 2.422(4) 3_576
Sm1 O1W 2.434(4) .
Sm1 O7 2.478(5) 3_575
Sm1 O8 2.485(4) .
Sm1 O2 2.578(4) .
Sm1 O1 2.604(4) .
Sm1 O5 2.667(5) 2_545
Sm1 As1 3.2990(7) .
As1 O2 1.668(4) .
As1 O1 1.679(4) .
As1 O3 1.725(4) .
As1 C1 1.898(6) .
C1 C6 1.354(9) .
C1 C2 1.433(10) .
C2 C3 1.371(10) .
C2 H2A 0.9300 .
C3 C4 1.422(10) .
C3 H3B 0.9300 .
C4 O6 1.287(8) .
C4 C5 1.428(10) .
C5 C6 1.409(9) .
C5 N1 1.414(9) .
C6 H6A 0.9300 .
C7 O8 1.249(8) .
C7 O7 1.255(8) .
C7 C7 1.547(13) 3_575
N1 O5 1.232(7) .
N1 O4 1.235(8) .
O1 Sm1 2.422(4) 3_576
O2 Sm1 2.362(4) 3_676
O3 H3A 0.8200 .
O5 Sm1 2.667(5) 2
O6 Sm1 2.341(4) 2
O7 Sm1 2.478(5) 3_575
O1W H1WA 0.8499 .
O1W H1WB 0.8500 .

loop_
_geom_hbond_atom_site_label_D
_geom_hbond_atom_site_label_H
_geom_hbond_atom_site_label_A
_geom_hbond_distance_DH
_geom_hbond_distance_HA
_geom_hbond_distance_DA
_geom_hbond_angle_DHA
_geom_hbond_site_symmetry_A
O3 H3A O7 0.82 1.90 2.702(6) 164.7 1_556
O1W H1WA O4 0.85 1.95 2.689(7) 144.9 2_546
